data_2229826
loop_
_publ_author_name
'Helliwell, Madeleine'
'Nasiopoulou, Despina A.'
'Harris, Philip A.'
'Kotali, Antigoni'
'Joule, John A.'

_publ_section_title
;
 <i>N</i>'-[1-(2,4-Dioxo-3,4-dihydro-2<i>H</i>-1-benzopyran-3-ylidene)ethyl]thiophene-2-carbohydrazide
;
_journal_coeditor_code RZ2570
_journal_issue 4
_journal_name_full 'Acta Crystallographica Section E'
_journal_page_first o1014
_journal_paper_doi 10.1107/S1600536811010907
_journal_volume 67
_journal_year 2011
_chemical_formula_iupac 'C16 H12 N2 O4 S'
_chemical_formula_moiety 'C16 H12 N2 O4 S'
_chemical_formula_sum 'C16 H12 N2 O4 S'
_chemical_formula_weight 328.34
_chemical_melting_point_gt 501
_chemical_melting_point_lt 501.5
_chemical_name_systematic
;
<i>N</i>'-[1-(2,4-Dioxo-3,4-dihydro-2<i>H</i>-1-benzopyran-3-
ylidene)ethyl]thiophene-2-carbohydrazide
;
_space_group_IT_number 2
_symmetry_cell_setting triclinic
_symmetry_space_group_name_Hall '-P 1'
_symmetry_space_group_name_H-M 'P -1'
_atom_sites_solution_hydrogens geom
_atom_sites_solution_primary direct
_atom_sites_solution_secondary difmap
_cell_angle_alpha 107.106(5)
_cell_angle_beta 100.376(4)
_cell_angle_gamma 97.553(4)
_cell_formula_units_Z 2
_cell_length_a 4.8631(11)
_cell_length_b 11.833(3)
_cell_length_c 13.296(3)
_cell_measurement_reflns_used 557
_cell_measurement_temperature 100(2)
_cell_measurement_theta_max 24.06
_cell_measurement_theta_min 3.30
_cell_volume 705.3(3)
_computing_cell_refinement 'SAINT (Bruker, 2002)'
_computing_data_collection 'SMART (Bruker,  2001)'
_computing_data_reduction 'SAINT (Bruker, 2002)'
_computing_molecular_graphics 'SHELXTL (Sheldrick, 2008) and PLATON (Spek, 2009)'
_computing_publication_material 'SHELXTL (Sheldrick, 2008) and PLATON (Spek, 2009)'
_computing_structure_refinement 'SHELXL97 (Sheldrick, 2008)'
_computing_structure_solution 'SIR2004 (Burla <i>et al.</i>, 2005)'
_diffrn_ambient_temperature 100(2)
_diffrn_measured_fraction_theta_full 0.980
_diffrn_measured_fraction_theta_max 0.980
_diffrn_measurement_device_type 'Bruker SMART APEX CCD'
_diffrn_measurement_method 'phi and omega scans'
_diffrn_radiation_monochromator graphite
_diffrn_radiation_source 'fine-focus sealed tube'
_diffrn_radiation_type MoK\a
_diffrn_radiation_wavelength 0.71073
_diffrn_reflns_av_R_equivalents 0.0722
_diffrn_reflns_av_sigmaI/netI 0.1401
_diffrn_reflns_limit_h_max 5
_diffrn_reflns_limit_h_min -5
_diffrn_reflns_limit_k_max 14
_diffrn_reflns_limit_k_min -9
_diffrn_reflns_limit_l_max 15
_diffrn_reflns_limit_l_min -14
_diffrn_reflns_number 3526
_diffrn_reflns_theta_full 25.03
_diffrn_reflns_theta_max 25.03
_diffrn_reflns_theta_min 1.84
_exptl_absorpt_coefficient_mu 0.253
_exptl_absorpt_correction_type none
_exptl_crystal_colour colourless
_exptl_crystal_density_diffrn 1.546
_exptl_crystal_density_method 'not measured'
_exptl_crystal_description plate
_exptl_crystal_F_000 340
_exptl_crystal_size_max 0.55
_exptl_crystal_size_mid 0.15
_exptl_crystal_size_min 0.08
_refine_diff_density_max 0.332
_refine_diff_density_min -0.364
_refine_ls_extinction_method none
_refine_ls_goodness_of_fit_ref 0.873
_refine_ls_hydrogen_treatment mixed
_refine_ls_matrix_type full
_refine_ls_number_parameters 217
_refine_ls_number_reflns 2441
_refine_ls_number_restraints 6
_refine_ls_restrained_S_all 0.875
_refine_ls_R_factor_all 0.1154
_refine_ls_R_factor_gt 0.0579
_refine_ls_shift/su_max 0.000
_refine_ls_shift/su_mean 0.000
_refine_ls_structure_factor_coef Fsqd
_refine_ls_weighting_details 'calc w=1/[\s^2^(Fo^2^)+(0.0273P)^2^+0.0000P] where P=(Fo^2^+2Fc^2^)/3'
_refine_ls_weighting_scheme calc
_refine_ls_wR_factor_gt 0.1000
_refine_ls_wR_factor_ref 0.1158
_reflns_number_gt 1403
_reflns_number_total 2441
_reflns_threshold_expression >2sigma(I)
_cod_data_source_file rz2570.cif
_cod_data_source_block I
_cod_database_code 2229826
_cod_database_fobs_code 2229826

loop_
_symmetry_equiv_pos_as_xyz
'x, y, z'
'-x, -y, -z'

loop_
_atom_site_type_symbol
_atom_site_label
_atom_site_fract_x
_atom_site_fract_y
_atom_site_fract_z
_atom_site_U_iso_or_equiv
_atom_site_adp_type
_atom_site_calc_flag
_atom_site_refinement_flags
_atom_site_occupancy
_atom_site_disorder_assembly
_atom_site_disorder_group
S S1 0.0444(2) 0.21501(11) 0.90847(9) 0.0263(3) Uani d . 1 . .
O O1 -0.1997(5) 0.2309(2) 0.68338(19) 0.0196(7) Uani d . 1 . .
O O2 -0.0262(5) 0.2667(2) 0.1854(2) 0.0191(7) Uani d . 1 . .
O O3 0.2600(5) 0.1509(2) 0.2281(2) 0.0199(7) Uani d . 1 . .
O O4 -0.2081(5) 0.3697(2) 0.4843(2) 0.0189(7) Uani d . 1 . .
N N1 0.1959(7) 0.1917(3) 0.6226(3) 0.0173(8) Uani d . 1 . .
H H1N 0.391(9) 0.201(4) 0.640(3) 0.047(15) Uiso d . 1 . .
N N2 0.0996(7) 0.2368(3) 0.5397(3) 0.0150(8) Uani d . 1 . .
H H2N -0.014(9) 0.302(4) 0.552(3) 0.048(15) Uiso d . 1 . .
C C1 0.2359(8) 0.1294(4) 0.9644(3) 0.0252(11) Uani d . 1 . .
H H1 0.2486 0.1294 1.0365 0.030 Uiso calc R 1 . .
C C2 0.3682(8) 0.0614(4) 0.8950(3) 0.0262(11) Uani d . 1 . .
H H2 0.4810 0.0070 0.9124 0.031 Uiso calc R 1 . .
C C3 0.3201(8) 0.0801(4) 0.7933(3) 0.0208(10) Uani d . 1 . .
H H3 0.3987 0.0407 0.7351 0.025 Uiso calc R 1 . .
C C4 0.1463(8) 0.1620(4) 0.7887(3) 0.0147(10) Uani d . 1 . .
C C5 0.0318(8) 0.1993(3) 0.6974(3) 0.0125(9) Uani d . 1 . .
C C6 0.1535(8) 0.1983(4) 0.4433(3) 0.0133(9) Uani d U 1 . .
C C7 0.3201(8) 0.1004(4) 0.4210(3) 0.0193(10) Uani d . 1 . .
H H7A 0.5221 0.1358 0.4335 0.029 Uiso calc R 1 . .
H H7B 0.2502 0.0480 0.3456 0.029 Uiso calc R 1 . .
H H7C 0.2976 0.0528 0.4692 0.029 Uiso calc R 1 . .
C C8 0.0388(8) 0.2517(4) 0.3664(3) 0.0141(9) Uani d . 1 . .
C C9 0.1028(8) 0.2193(4) 0.2600(3) 0.0155(10) Uani d . 1 . .
C C10 -0.1924(8) 0.3525(4) 0.2107(3) 0.0176(10) Uani d . 1 . .
C C11 -0.2969(8) 0.3977(4) 0.1301(3) 0.0221(11) Uani d . 1 . .
H H11 -0.2520 0.3710 0.0614 0.027 Uiso calc R 1 . .
C C12 -0.4677(8) 0.4821(4) 0.1510(3) 0.0249(11) Uani d . 1 . .
H H12 -0.5401 0.5138 0.0960 0.030 Uiso calc R 1 . .
C C13 -0.5364(8) 0.5220(4) 0.2519(3) 0.0211(10) Uani d . 1 . .
H H13 -0.6553 0.5797 0.2656 0.025 Uiso calc R 1 . .
C C14 -0.4275(8) 0.4756(4) 0.3307(3) 0.0172(10) Uani d . 1 . .
H H14 -0.4735 0.5015 0.3993 0.021 Uiso calc R 1 . .
C C15 -0.2522(8) 0.3918(4) 0.3123(3) 0.0162(10) Uani d . 1 . .
C C16 -0.1403(8) 0.3385(4) 0.3938(3) 0.0153(10) Uani d . 1 . .

loop_
_atom_site_aniso_label
_atom_site_aniso_U_11
_atom_site_aniso_U_22
_atom_site_aniso_U_33
_atom_site_aniso_U_12
_atom_site_aniso_U_13
_atom_site_aniso_U_23
S1 0.0278(7) 0.0360(8) 0.0186(6) 0.0138(6) 0.0112(5) 0.0073(6)
O1 0.0102(15) 0.0294(18) 0.0222(16) 0.0067(14) 0.0062(12) 0.0104(14)
O2 0.0190(16) 0.0247(18) 0.0170(15) 0.0095(14) 0.0074(13) 0.0077(14)
O3 0.0189(16) 0.0226(18) 0.0207(16) 0.0073(14) 0.0109(13) 0.0057(14)
O4 0.0166(16) 0.0256(18) 0.0149(15) 0.0064(14) 0.0076(13) 0.0041(14)
N1 0.010(2) 0.029(2) 0.0117(18) 0.0057(17) 0.0024(15) 0.0042(17)
N2 0.0129(19) 0.019(2) 0.0143(19) 0.0045(17) 0.0017(15) 0.0067(17)
C1 0.021(2) 0.040(3) 0.014(2) 0.005(2) 0.0002(19) 0.009(2)
C2 0.020(2) 0.036(3) 0.026(3) 0.010(2) 0.004(2) 0.013(2)
C3 0.019(2) 0.031(3) 0.017(2) 0.010(2) 0.0077(19) 0.010(2)
C4 0.009(2) 0.016(2) 0.013(2) -0.0028(19) 0.0017(17) -0.0012(19)
C5 0.011(2) 0.011(2) 0.015(2) 0.0039(18) 0.0056(17) 0.0016(18)
C6 0.0084(16) 0.0156(17) 0.0147(16) -0.0025(13) 0.0041(13) 0.0043(14)
C7 0.017(2) 0.019(3) 0.021(2) 0.001(2) 0.0044(19) 0.006(2)
C8 0.010(2) 0.014(2) 0.015(2) -0.0001(18) 0.0035(17) 0.0013(19)
C9 0.011(2) 0.014(2) 0.018(2) -0.0019(19) 0.0017(18) 0.003(2)
C10 0.009(2) 0.023(3) 0.017(2) 0.0013(19) 0.0024(18) 0.002(2)
C11 0.026(3) 0.027(3) 0.013(2) 0.005(2) 0.0081(19) 0.003(2)
C12 0.021(3) 0.026(3) 0.024(3) 0.004(2) -0.002(2) 0.008(2)
C13 0.017(2) 0.021(3) 0.022(2) 0.005(2) 0.0017(19) 0.003(2)
C14 0.013(2) 0.019(3) 0.016(2) -0.0003(19) 0.0025(18) 0.003(2)
C15 0.010(2) 0.016(2) 0.018(2) -0.0030(19) 0.0030(18) 0.0004(19)
C16 0.011(2) 0.017(3) 0.016(2) -0.0026(19) 0.0025(18) 0.006(2)

loop_
_atom_type_symbol
_atom_type_description
_atom_type_scat_dispersion_real
_atom_type_scat_dispersion_imag
_atom_type_scat_source
C C 0.0033 0.0016 'International Tables Vol C Tables 4.2.6.8 and 6.1.1.4'
H H 0.0000 0.0000 'International Tables Vol C Tables 4.2.6.8 and 6.1.1.4'
N N 0.0061 0.0033 'International Tables Vol C Tables 4.2.6.8 and 6.1.1.4'
O O 0.0106 0.0060 'International Tables Vol C Tables 4.2.6.8 and 6.1.1.4'
S S 0.1246 0.1234 'International Tables Vol C Tables 4.2.6.8 and 6.1.1.4'

loop_
_geom_angle_atom_site_label_1
_geom_angle_atom_site_label_2
_geom_angle_atom_site_label_3
_geom_angle_site_symmetry_1
_geom_angle_site_symmetry_3
_geom_angle
_geom_angle_publ_flag
C1 S1 C4 . . 91.6(2) ?
C9 O2 C10 . . 122.5(3) ?
C5 N1 N2 . . 115.1(3) ?
C5 N1 H1N . . 123(3) ?
N2 N1 H1N . . 113(3) ?
C6 N2 N1 . . 123.0(4) ?
C6 N2 H2N . . 117(2) ?
N1 N2 H2N . . 120(2) ?
C2 C1 S1 . . 112.6(3) ?
C2 C1 H1 . . 123.7 ?
S1 C1 H1 . . 123.7 ?
C1 C2 C3 . . 112.5(4) ?
C1 C2 H2 . . 123.7 ?
C3 C2 H2 . . 123.7 ?
C4 C3 C2 . . 112.0(4) ?
C4 C3 H3 . . 124.0 ?
C2 C3 H3 . . 124.0 ?
C3 C4 C5 . . 128.9(4) ?
C3 C4 S1 . . 111.3(3) ?
C5 C4 S1 . . 119.6(3) ?
O1 C5 N1 . . 121.0(3) ?
O1 C5 C4 . . 124.1(3) ?
N1 C5 C4 . . 114.9(3) ?
N2 C6 C8 . . 116.7(4) ?
N2 C6 C7 . . 118.5(4) ?
C8 C6 C7 . . 124.7(4) ?
C6 C7 H7A . . 109.5 ?
C6 C7 H7B . . 109.5 ?
H7A C7 H7B . . 109.5 ?
C6 C7 H7C . . 109.5 ?
H7A C7 H7C . . 109.5 ?
H7B C7 H7C . . 109.5 ?
C6 C8 C16 . . 120.1(3) ?
C6 C8 C9 . . 120.1(4) ?
C16 C8 C9 . . 119.8(4) ?
O3 C9 O2 . . 115.1(3) ?
O3 C9 C8 . . 126.4(4) ?
O2 C9 C8 . . 118.5(4) ?
C11 C10 O2 . . 116.8(4) ?
C11 C10 C15 . . 121.3(4) ?
O2 C10 C15 . . 121.9(4) ?
C12 C11 C10 . . 118.9(4) ?
C12 C11 H11 . . 120.5 ?
C10 C11 H11 . . 120.5 ?
C11 C12 C13 . . 121.2(4) ?
C11 C12 H12 . . 119.4 ?
C13 C12 H12 . . 119.4 ?
C14 C13 C12 . . 118.4(4) ?
C14 C13 H13 . . 120.8 ?
C12 C13 H13 . . 120.8 ?
C13 C14 C15 . . 121.5(4) ?
C13 C14 H14 . . 119.2 ?
C15 C14 H14 . . 119.2 ?
C14 C15 C10 . . 118.6(4) ?
C14 C15 C16 . . 122.5(4) ?
C10 C15 C16 . . 118.8(4) ?
O4 C16 C8 . . 123.1(4) ?
O4 C16 C15 . . 118.6(4) ?
C8 C16 C15 . . 118.2(4) ?

loop_
_geom_bond_atom_site_label_1
_geom_bond_atom_site_label_2
_geom_bond_site_symmetry_2
_geom_bond_distance
_geom_bond_publ_flag
S1 C1 . 1.699(4) ?
S1 C4 . 1.718(4) ?
O1 C5 . 1.232(4) ?
O2 C9 . 1.374(4) ?
O2 C10 . 1.382(5) ?
O3 C9 . 1.223(4) ?
O4 C16 . 1.268(4) ?
N1 C5 . 1.373(5) ?
N1 N2 . 1.395(4) ?
N1 H1N . 0.92(4) ?
N2 C6 . 1.315(5) ?
N2 H2N . 1.00(4) ?
C1 C2 . 1.352(5) ?
C1 H1 . 0.9500 ?
C2 C3 . 1.417(5) ?
C2 H2 . 0.9500 ?
C3 C4 . 1.374(5) ?
C3 H3 . 0.9500 ?
C4 C5 . 1.455(5) ?
C6 C8 . 1.423(5) ?
C6 C7 . 1.489(5) ?
C7 H7A . 0.9800 ?
C7 H7B . 0.9800 ?
C7 H7C . 0.9800 ?
C8 C16 . 1.441(5) ?
C8 C9 . 1.454(5) ?
C10 C11 . 1.380(5) ?
C10 C15 . 1.390(5) ?
C11 C12 . 1.380(6) ?
C11 H11 . 0.9500 ?
C12 C13 . 1.402(5) ?
C12 H12 . 0.9500 ?
C13 C14 . 1.376(5) ?
C13 H13 . 0.9500 ?
C14 C15 . 1.387(5) ?
C14 H14 . 0.9500 ?
C15 C16 . 1.465(5) ?

loop_
_geom_hbond_atom_site_label_D
_geom_hbond_atom_site_label_H
_geom_hbond_atom_site_label_A
_geom_hbond_site_symmetry_A
_geom_hbond_distance_DH
_geom_hbond_distance_HA
_geom_hbond_distance_DA
_geom_hbond_angle_DHA
N2 H2N O4 . 1.00(4) 1.64(5) 2.481(4) 140(4)
N1 H1N O1 1_655 0.92(4) 1.93(4) 2.841(4) 177(4)

loop_
_geom_torsion_atom_site_label_1
_geom_torsion_atom_site_label_2
_geom_torsion_atom_site_label_3
_geom_torsion_atom_site_label_4
_geom_torsion_site_symmetry_1
_geom_torsion_site_symmetry_2
_geom_torsion_site_symmetry_3
_geom_torsion_site_symmetry_4
_geom_torsion
_geom_torsion_publ_flag
C5 N1 N2 C6 . . . . -153.1(4) ?
C4 S1 C1 C2 . . . . -1.1(3) ?
S1 C1 C2 C3 . . . . 1.3(5) ?
C1 C2 C3 C4 . . . . -0.9(5) ?
C2 C3 C4 C5 . . . . -175.5(4) ?
C2 C3 C4 S1 . . . . 0.0(5) ?
C1 S1 C4 C3 . . . . 0.6(3) ?
C1 S1 C4 C5 . . . . 176.6(3) ?
N2 N1 C5 O1 . . . . 8.1(5) ?
N2 N1 C5 C4 . . . . -174.8(3) ?
C3 C4 C5 O1 . . . . 148.8(4) ?
S1 C4 C5 O1 . . . . -26.4(6) ?
C3 C4 C5 N1 . . . . -28.2(6) ?
S1 C4 C5 N1 . . . . 156.6(3) ?
N1 N2 C6 C8 . . . . 179.3(3) ?
N1 N2 C6 C7 . . . . 1.2(6) ?
N2 C6 C8 C16 . . . . -3.4(5) ?
C7 C6 C8 C16 . . . . 174.5(4) ?
N2 C6 C8 C9 . . . . 176.4(3) ?
C7 C6 C8 C9 . . . . -5.7(6) ?
C10 O2 C9 O3 . . . . -174.9(3) ?
C10 O2 C9 C8 . . . . 6.2(5) ?
C6 C8 C9 O3 . . . . -2.9(6) ?
C16 C8 C9 O3 . . . . 176.9(4) ?
C6 C8 C9 O2 . . . . 175.9(3) ?
C16 C8 C9 O2 . . . . -4.3(5) ?
C9 O2 C10 C11 . . . . 176.6(4) ?
C9 O2 C10 C15 . . . . -3.5(5) ?
O2 C10 C11 C12 . . . . 179.0(3) ?
C15 C10 C11 C12 . . . . -1.0(6) ?
C10 C11 C12 C13 . . . . -0.2(6) ?
C11 C12 C13 C14 . . . . 0.5(6) ?
C12 C13 C14 C15 . . . . 0.4(6) ?
C13 C14 C15 C10 . . . . -1.5(6) ?
C13 C14 C15 C16 . . . . -178.2(4) ?
C11 C10 C15 C14 . . . . 1.8(6) ?
O2 C10 C15 C14 . . . . -178.1(3) ?
C11 C10 C15 C16 . . . . 178.7(4) ?
O2 C10 C15 C16 . . . . -1.3(6) ?
C6 C8 C16 O4 . . . . -1.3(6) ?
C9 C8 C16 O4 . . . . 178.9(4) ?
C6 C8 C16 C15 . . . . 179.6(3) ?
C9 C8 C16 C15 . . . . -0.2(5) ?
C14 C15 C16 O4 . . . . 0.5(6) ?
C10 C15 C16 O4 . . . . -176.2(3) ?
C14 C15 C16 C8 . . . . 179.7(4) ?
C10 C15 C16 C8 . . . . 3.0(5) ?

loop_
_cod_related_entry_id
_cod_related_entry_database
_cod_related_entry_code
1 ChemSpider 30656613
